data_1574355
loop_
_publ_author_name
'Nath, Shambhu'
'Singh, Amrendra K.'

_publ_section_title
;
 Substrate-assisted product release in hydrogenation of LOHCs facilitated
 by hemilabile pyridine in Ru(ii)--NNC pincer complexes and enhanced
 activity of proton-responsive protic-NHC ligands
;
_journal_issue 10
_journal_name_full 'Catalysis Science &amp; Technology'
_journal_page_first 2999
_journal_page_last 3008
_journal_paper_doi 10.1039/D5CY00209E
_journal_volume 15
_journal_year 2025
_chemical_formula_moiety 'C56 H49 N6 P2 Ru, Cl'
_chemical_formula_sum 'C56 H49 Cl N6 P2 Ru'
_chemical_formula_weight 1004.47
_space_group_crystal_system monoclinic
_space_group_IT_number 14
_space_group_name_Hall '-P 2ybc'
_space_group_name_H-M_alt 'P 1 21/c 1'
_atom_sites_solution_hydrogens mixed
_audit_creation_date 2025-02-14
_audit_creation_method
;
Olex2 1.2
(compiled 2018.05.29 svn.r3508 for OlexSys, GUI svn.r5506)
;
_audit_update_record
;
2025-02-18 deposited with the CCDC.	2025-04-07 downloaded from the CCDC.
;
_cell_angle_alpha 90
_cell_angle_beta 109.991(3)
_cell_angle_gamma 90
_cell_formula_units_Z 4
_cell_length_a 12.8637(5)
_cell_length_b 24.5322(6)
_cell_length_c 18.1868(5)
_cell_measurement_reflns_used 18872
_cell_measurement_temperature 298.15
_cell_measurement_theta_max 28.4300
_cell_measurement_theta_min 3.3670
_cell_volume 5393.5(3)
_computing_cell_refinement 'CrysAlisPro 1.171.41.93a (Rigaku OD, 2020)'
_computing_data_collection 'CrysAlisPro 1.171.41.93a (Rigaku OD, 2020)'
_computing_data_reduction 'CrysAlisPro 1.171.41.93a (Rigaku OD, 2020)'
_computing_molecular_graphics 'Olex2 (Dolomanov et al., 2009)'
_computing_publication_material 'Olex2 (Dolomanov et al., 2009)'
_computing_structure_refinement 'ShelXL (Sheldrick, 2015)'
_computing_structure_solution 'ShelXT (Sheldrick, 2015)'
_diffrn_ambient_temperature 298.15
_diffrn_detector_area_resol_mean 16.0309
_diffrn_detector_type Eos
_diffrn_measured_fraction_theta_full 0.998
_diffrn_measured_fraction_theta_max 0.907
_diffrn_measurement_details
;
List of Runs (angles in degrees, time in seconds):

  # Type    Start    End  Width  t~exp~   \w     \q     \k     \f   Frames
#--------------------------------------------------------------------------
  1  \w      8.00  81.00   1.00   26.00    --   18.17-134.00 175.00   73
  2  \w      8.00  82.00   1.00   26.00    --   18.17-135.00  -3.00   74
  3  \w    -82.00 -29.00   1.00   26.00    --  -19.42 134.00-117.00   53
  4  \w    -83.00 -29.00   1.00   26.00    --  -19.42 135.00  62.00   54
  5  \w    -54.00  44.00   1.00   26.00    --   18.17 -37.00 -60.00   98
  6  \w     -3.00  69.00   1.00   26.00    --   18.17  57.00  90.00   72
  7  \w    -43.00  -5.00   1.00   26.00    --   18.17 -77.00  60.00   38
  8  \w     20.00  47.00   1.00   26.00    --   18.17 -77.00  60.00   27
  9  \w    -84.00  11.00   1.00   26.00    --  -19.42 -77.00 150.00   95
;
_diffrn_measurement_device 'four-circle diffractometer'
_diffrn_measurement_device_type 'SuperNova, Dual, Mo at home/near, Eos'
_diffrn_measurement_method '\w scans'
_diffrn_radiation_type MoK\a
_diffrn_radiation_wavelength 0.71073
_diffrn_reflns_av_R_equivalents 0.0831
_diffrn_reflns_av_unetI/netI 0.0702
_diffrn_reflns_Laue_measured_fraction_full 0.998
_diffrn_reflns_Laue_measured_fraction_max 0.907
_diffrn_reflns_limit_h_max 17
_diffrn_reflns_limit_h_min -17
_diffrn_reflns_limit_k_max 32
_diffrn_reflns_limit_k_min -33
_diffrn_reflns_limit_l_max 23
_diffrn_reflns_limit_l_min -24
_diffrn_reflns_number 61950
_diffrn_reflns_point_group_measured_fraction_full 0.998
_diffrn_reflns_point_group_measured_fraction_max 0.907
_diffrn_reflns_theta_full 25.242
_diffrn_reflns_theta_max 29.235
_diffrn_reflns_theta_min 3.007
_exptl_absorpt_coefficient_mu 0.440
_exptl_absorpt_correction_T_max 0.964
_exptl_absorpt_correction_T_min 0.801
_exptl_absorpt_correction_type analytical
_exptl_absorpt_process_details
;
CrysAlisPro 1.171.41.93a (Rigaku Oxford Diffraction, 2020)
Analytical numeric absorption correction using a multifaceted crystal
model based on expressions derived by R.C. Clark & J.S. Reid.
(Clark, R. C. & Reid, J. S. (1995). Acta Cryst. A51, 887-897)
Empirical absorption correction using spherical harmonics,
implemented in SCALE3 ABSPACK scaling algorithm.
;
_exptl_crystal_colour orange
_exptl_crystal_colour_primary orange
_exptl_crystal_density_diffrn 1.237
_exptl_crystal_description plank
_exptl_crystal_F_000 2072
_exptl_crystal_size_max 0.76
_exptl_crystal_size_mid 0.38
_exptl_crystal_size_min 0.12
_refine_diff_density_max 0.875
_refine_diff_density_min -0.797
_refine_diff_density_rms 0.074
_refine_ls_extinction_method none
_refine_ls_goodness_of_fit_ref 1.024
_refine_ls_hydrogen_treatment mixed
_refine_ls_matrix_type full
_refine_ls_number_parameters 601
_refine_ls_number_reflns 13286
_refine_ls_number_restraints 0
_refine_ls_restrained_S_all 1.024
_refine_ls_R_factor_all 0.0839
_refine_ls_R_factor_gt 0.0564
_refine_ls_shift/su_max 0.001
_refine_ls_shift/su_mean 0.000
_refine_ls_structure_factor_coef Fsqd
_refine_ls_weighting_details 'w=1/[\s^2^(Fo^2^)+(0.0435P)^2^+4.6391P] where P=(Fo^2^+2Fc^2^)/3'
_refine_ls_weighting_scheme calc
_refine_ls_wR_factor_gt 0.1196
_refine_ls_wR_factor_ref 0.1364
_reflns_Friedel_coverage 0.000
_reflns_number_gt 9427
_reflns_number_total 13286
_reflns_threshold_expression 'I > 2\s(I)'
_cod_data_source_file d5cy00209e2.cif
_cod_data_source_block aks266b
_cod_depositor_comments 'Adding full bibliography for 1574355--1574356.cif.'
_cod_database_code 1574355
_shelx_shelxl_version_number 2018/3
_shelx_space_group_comment
;
The symmetry employed for this shelxl refinement is uniquely defined
by the following loop, which should always be used as a source of
symmetry information in preference to the above space-group names.
They are only intended as comments.
;
_shelx_estimated_absorpt_t_max 0.949
_shelx_estimated_absorpt_t_min 0.731
_olex2_refinement_description
;
1. Fixed Uiso
 At 1.2 times of:
  All C(H) groups
 At 1.5 times of:
  All C(H,H,H) groups
2.a Aromatic/amide H refined with riding coordinates:
 C44(H44), C56(H56), C52(H52), C20(H20), C17(H17), C54(H54), C5(H5), C50(H50),
 C10(H10), C26(H26), C40(H40), C55(H55), C15(H15), C22(H22), C7(H7), C46(H46),
 C18(H18), C6(H6), C3(H3), C53(H53), C19(H19), C28(H28), C38(H38), C43(H43),
 C49(H49), C32(H32), C48(H48), C47(H47), C11(H11), C41(H41), C14(H14), C42(H42),
  C36(H36), C37(H37), C23(H23), C29(H29), C31(H31), C25(H25), C30(H30),
 C34(H34), C24(H24), C35(H35)
2.b Idealised Me refined as rotating group:
 C2(H2A,H2B,H2C), C13(H13A,H13B,H13C)
;
_olex2_submission_special_instructions 'No special instructions were received'
_oxdiff_exptl_absorpt_empirical_details
;
Empirical correction (ABSPACK) includes:
- Absorption correction using spherical harmonics
- Frame scaling
;

loop_
_space_group_symop_operation_xyz
'x, y, z'
'-x, y+1/2, -z+1/2'
'-x, -y, -z'
'x, -y-1/2, z-1/2'

loop_
_atom_site_label
_atom_site_type_symbol
_atom_site_fract_x
_atom_site_fract_y
_atom_site_fract_z
_atom_site_U_iso_or_equiv
_atom_site_adp_type
_atom_site_occupancy
_atom_site_site_symmetry_order
_atom_site_calc_flag
_atom_site_refinement_flags_posn
_atom_site_refinement_flags_adp
_atom_site_refinement_flags_occupancy
_atom_site_disorder_assembly
_atom_site_disorder_group
Ru1 Ru 0.65121(2) 0.26958(2) 0.41489(2) 0.03275(8) Uani 1 1 d . . . . .
P2 P 0.46067(7) 0.28042(3) 0.38418(4) 0.03205(17) Uani 1 1 d . . . . .
P1 P 0.84240(7) 0.25069(4) 0.46603(5) 0.03906(19) Uani 1 1 d . . . . .
N6 N 0.6803(2) 0.34780(10) 0.46901(13) 0.0351(6) Uani 1 1 d . . . . .
N4 N 0.6475(2) 0.30689(11) 0.30874(14) 0.0362(6) Uani 1 1 d . . . . .
N3 N 0.6087(2) 0.21903(11) 0.26858(16) 0.0443(7) Uani 1 1 d . . . . .
N5 N 0.6978(2) 0.39661(10) 0.35825(14) 0.0412(6) Uani 1 1 d . . . . .
N1 N 0.6221(3) 0.15014(11) 0.34095(18) 0.0521(8) Uani 1 1 d . . . . .
C51 C 0.3788(3) 0.22728(12) 0.40962(16) 0.0341(7) Uani 1 1 d . . . . .
C39 C 0.4251(3) 0.34018(12) 0.43158(17) 0.0366(7) Uani 1 1 d . . . . .
C21 C 0.9422(3) 0.30639(14) 0.4750(2) 0.0465(8) Uani 1 1 d . . . . .
N2 N 0.5952(3) 0.17520(14) 0.21851(19) 0.0579(9) Uani 1 1 d . . . . .
C1 C 0.6260(3) 0.20540(13) 0.3450(2) 0.0426(8) Uani 1 1 d . . . . .
C45 C 0.3844(3) 0.28448(13) 0.27812(17) 0.0371(7) Uani 1 1 d . . . . .
C16 C 0.7052(3) 0.39336(13) 0.43759(17) 0.0383(7) Uani 1 1 d . . . . .
C44 C 0.4068(3) 0.33368(14) 0.50162(19) 0.0465(8) Uani 1 1 d . . . . .
H44 H 0.400873 0.298728 0.519592 0.056 Uiso 1 1 calc R . . . .
C56 C 0.2646(3) 0.23127(13) 0.38536(19) 0.0421(8) Uani 1 1 d . . . . .
H56 H 0.230011 0.262124 0.358176 0.051 Uiso 1 1 calc R . . . .
C8 C 0.6572(3) 0.35964(13) 0.29529(17) 0.0384(7) Uani 1 1 d . . . . .
C4 C 0.6155(3) 0.27253(13) 0.24621(18) 0.0403(7) Uani 1 1 d . . . . .
C9 C 0.7312(3) 0.44835(14) 0.33519(18) 0.0447(8) Uani 1 1 d . . . . .
C52 C 0.4281(3) 0.18112(14) 0.45024(19) 0.0461(8) Uani 1 1 d . . . . .
H52 H 0.504682 0.177636 0.467532 0.055 Uiso 1 1 calc R . . . .
C20 C 0.6820(3) 0.35061(13) 0.54419(17) 0.0408(7) Uani 1 1 d . . . . .
H20 H 0.661637 0.319663 0.565531 0.049 Uiso 1 1 calc R . . . .
C17 C 0.7410(3) 0.44039(13) 0.4840(2) 0.0495(9) Uani 1 1 d . . . . .
H17 H 0.762643 0.471037 0.462769 0.059 Uiso 1 1 calc R . . . .
C54 C 0.2515(4) 0.14465(16) 0.4405(2) 0.0573(10) Uani 1 1 d . . . . .
H54 H 0.208884 0.116923 0.450560 0.069 Uiso 1 1 calc R . . . .
C33 C 0.9008(3) 0.22197(16) 0.5656(2) 0.0526(9) Uani 1 1 d . . . . .
C27 C 0.8830(3) 0.20048(15) 0.4059(2) 0.0498(9) Uani 1 1 d . . . . .
C5 C 0.5929(3) 0.28849(17) 0.16991(19) 0.0535(9) Uani 1 1 d . . . . .
H5 H 0.573407 0.263484 0.129012 0.064 Uiso 1 1 calc R . . . .
C50 C 0.3544(3) 0.23496(15) 0.2388(2) 0.0498(9) Uani 1 1 d . . . . .
H50 H 0.366098 0.202647 0.267239 0.060 Uiso 1 1 calc R . . . .
C10 C 0.8359(3) 0.45367(16) 0.3327(2) 0.0557(9) Uani 1 1 d . . . . .
H10 H 0.885900 0.424919 0.347654 0.067 Uiso 1 1 calc R . . . .
C26 C 1.0164(3) 0.30917(16) 0.4347(2) 0.0602(10) Uani 1 1 d . . . . .
H26 H 1.016649 0.281693 0.399576 0.072 Uiso 1 1 calc R . . . .
C40 C 0.4357(4) 0.39292(14) 0.4078(2) 0.0567(10) Uani 1 1 d . . . . .
H40 H 0.451060 0.398629 0.361957 0.068 Uiso 1 1 calc R . . . .
C55 C 0.2013(3) 0.19064(15) 0.4006(2) 0.0515(9) Uani 1 1 d . . . . .
H55 H 0.124791 0.194173 0.383936 0.062 Uiso 1 1 calc R . . . .
C2 C 0.6433(4) 0.11341(15) 0.4068(3) 0.0682(12) Uani 1 1 d . . . . .
H2A H 0.679190 0.132928 0.454509 0.102 Uiso 1 1 calc GR . . . .
H2B H 0.690093 0.084205 0.401844 0.102 Uiso 1 1 calc GR . . . .
H2C H 0.574506 0.098742 0.407701 0.102 Uiso 1 1 calc GR . . . .
C15 C 0.6577(4) 0.49118(15) 0.3129(2) 0.0578(10) Uani 1 1 d . . . . .
H15 H 0.586568 0.487393 0.314508 0.069 Uiso 1 1 calc R . . . .
C22 C 0.9449(4) 0.34844(17) 0.5262(2) 0.0654(11) Uani 1 1 d . . . . .
H22 H 0.896636 0.347857 0.554373 0.078 Uiso 1 1 calc R . . . .
C7 C 0.6325(3) 0.37847(16) 0.21893(19) 0.0526(9) Uani 1 1 d . . . . .
H7 H 0.637893 0.415486 0.209794 0.063 Uiso 1 1 calc R . . . .
C46 C 0.3682(3) 0.33177(16) 0.2340(2) 0.0542(9) Uani 1 1 d . . . . .
H46 H 0.388581 0.365262 0.258663 0.065 Uiso 1 1 calc R . . . .
C18 C 0.7440(4) 0.44127(14) 0.5597(2) 0.0540(10) Uani 1 1 d . . . . .
H18 H 0.767837 0.472298 0.590228 0.065 Uiso 1 1 calc R . . . .
C6 C 0.6005(4) 0.34287(18) 0.1573(2) 0.0595(11) Uani 1 1 d . . . . .
H6 H 0.583909 0.355857 0.106496 0.071 Uiso 1 1 calc R . . . .
C3 C 0.6038(4) 0.13465(17) 0.2647(3) 0.0614(11) Uani 1 1 d . . . . .
H3 H 0.598319 0.098495 0.248475 0.074 Uiso 1 1 calc R . . . .
C53 C 0.3642(4) 0.13987(15) 0.4654(2) 0.0570(10) Uani 1 1 d . . . . .
H53 H 0.398213 0.108907 0.492651 0.068 Uiso 1 1 calc R . . . .
C19 C 0.7116(3) 0.39601(14) 0.59036(19) 0.0500(9) Uani 1 1 d . . . . .
H19 H 0.709891 0.396128 0.641061 0.060 Uiso 1 1 calc R . . . .
C28 C 0.8664(3) 0.21375(19) 0.3285(2) 0.0622(11) Uani 1 1 d . . . . .
H28 H 0.843430 0.248770 0.310718 0.075 Uiso 1 1 calc R . . . .
C38 C 0.8357(4) 0.1986(2) 0.6026(2) 0.0698(12) Uani 1 1 d . . . . .
H38 H 0.759282 0.198276 0.578284 0.084 Uiso 1 1 calc R . . . .
C43 C 0.3970(4) 0.37803(16) 0.5454(2) 0.0574(10) Uani 1 1 d . . . . .
H43 H 0.385814 0.372639 0.592731 0.069 Uiso 1 1 calc R . . . .
C49 C 0.3073(3) 0.23329(17) 0.1580(2) 0.0565(10) Uani 1 1 d . . . . .
H49 H 0.286689 0.200055 0.132596 0.068 Uiso 1 1 calc R . . . .
C32 C 0.9169(4) 0.14842(17) 0.4316(3) 0.0775(14) Uani 1 1 d . . . . .
H32 H 0.928446 0.138288 0.483110 0.093 Uiso 1 1 calc R . . . .
C48 C 0.2910(4) 0.28060(19) 0.1155(2) 0.0632(11) Uani 1 1 d . . . . .
H48 H 0.259160 0.279430 0.061324 0.076 Uiso 1 1 calc R . . . .
C47 C 0.3213(4) 0.32930(19) 0.1525(2) 0.0697(12) Uani 1 1 d . . . . .
H47 H 0.310742 0.361208 0.123208 0.084 Uiso 1 1 calc R . . . .
C11 C 0.8667(4) 0.5031(2) 0.3074(3) 0.0752(13) Uani 1 1 d . . . . .
H11 H 0.937631 0.507100 0.305491 0.090 Uiso 1 1 calc R . . . .
C12 C 0.7927(5) 0.54575(19) 0.2852(3) 0.0805(15) Uani 1 1 d . . . . .
C41 C 0.4236(4) 0.43720(16) 0.4514(3) 0.0723(13) Uani 1 1 d . . . . .
H41 H 0.429225 0.472364 0.433968 0.087 Uiso 1 1 calc R . . . .
C14 C 0.6893(5) 0.53955(17) 0.2884(2) 0.0745(14) Uani 1 1 d . . . . .
H14 H 0.639350 0.568313 0.273887 0.089 Uiso 1 1 calc R . . . .
C42 C 0.4035(4) 0.42963(16) 0.5198(2) 0.0659(12) Uani 1 1 d . . . . .
H42 H 0.394445 0.459444 0.548624 0.079 Uiso 1 1 calc R . . . .
C36 C 0.9924(4) 0.1759(3) 0.7132(3) 0.0977(19) Uani 1 1 d . . . . .
H36 H 1.022839 0.160321 0.762539 0.117 Uiso 1 1 calc R . . . .
C37 C 0.8828(4) 0.1755(3) 0.6759(3) 0.0984(19) Uani 1 1 d . . . . .
H37 H 0.837222 0.159246 0.699828 0.118 Uiso 1 1 calc R . . . .
C23 C 1.0181(4) 0.3914(2) 0.5363(3) 0.0882(16) Uani 1 1 d . . . . .
H23 H 1.018378 0.419415 0.570720 0.106 Uiso 1 1 calc R . . . .
C29 C 0.8834(4) 0.1762(3) 0.2775(3) 0.0921(18) Uani 1 1 d . . . . .
H29 H 0.873216 0.185806 0.226001 0.111 Uiso 1 1 calc R . . . .
C31 C 0.9336(5) 0.1111(2) 0.3782(5) 0.110(2) Uani 1 1 d . . . . .
H31 H 0.957931 0.075988 0.394877 0.132 Uiso 1 1 calc R . . . .
C25 C 1.0894(4) 0.3518(2) 0.4460(3) 0.0800(14) Uani 1 1 d . . . . .
H25 H 1.139162 0.352614 0.419031 0.096 Uiso 1 1 calc R . . . .
C30 C 0.9149(5) 0.1253(3) 0.3033(5) 0.113(3) Uani 1 1 d . . . . .
H30 H 0.923934 0.099384 0.268650 0.135 Uiso 1 1 calc R . . . .
C34 C 1.0130(4) 0.2221(3) 0.6046(3) 0.100(2) Uani 1 1 d . . . . .
H34 H 1.059312 0.237996 0.580993 0.119 Uiso 1 1 calc R . . . .
C24 C 1.0896(4) 0.3927(2) 0.4960(3) 0.0890(16) Uani 1 1 d . . . . .
H24 H 1.138610 0.421666 0.502825 0.107 Uiso 1 1 calc R . . . .
C13 C 0.8283(7) 0.5992(2) 0.2576(4) 0.140(3) Uani 1 1 d . . . . .
H13A H 0.870398 0.620404 0.302125 0.210 Uiso 1 1 calc GR . . . .
H13B H 0.763971 0.619271 0.227161 0.210 Uiso 1 1 calc GR . . . .
H13C H 0.873018 0.591344 0.226009 0.210 Uiso 1 1 calc GR . . . .
C35 C 1.0583(5) 0.1994(3) 0.6774(3) 0.120(2) Uani 1 1 d . . . . .
H35 H 1.134549 0.200056 0.702622 0.144 Uiso 1 1 calc R . . . .
Cl1 Cl 0.35734(19) 0.49430(8) 0.24331(14) 0.1650(9) Uani 1 1 d . . . . .
H H 0.643(3) 0.2389(13) 0.491(2) 0.059(11) Uiso 1 1 d . . . . .

loop_
_atom_site_aniso_label
_atom_site_aniso_U_11
_atom_site_aniso_U_22
_atom_site_aniso_U_33
_atom_site_aniso_U_23
_atom_site_aniso_U_13
_atom_site_aniso_U_12
Ru1 0.02833(15) 0.03408(14) 0.03305(13) -0.00445(9) 0.00688(10) 0.00068(10)
P2 0.0287(5) 0.0361(4) 0.0295(4) 0.0002(3) 0.0075(3) 0.0022(3)
P1 0.0275(5) 0.0471(5) 0.0396(4) -0.0053(4) 0.0076(3) 0.0013(4)
N6 0.0377(16) 0.0360(14) 0.0306(12) -0.0031(10) 0.0102(11) 0.0011(11)
N4 0.0276(15) 0.0469(16) 0.0326(12) -0.0061(11) 0.0083(10) 0.0008(11)
N3 0.0356(17) 0.0479(17) 0.0460(16) -0.0191(13) 0.0095(12) -0.0007(13)
N5 0.0499(19) 0.0402(15) 0.0332(13) -0.0001(11) 0.0137(12) -0.0043(13)
N1 0.045(2) 0.0394(16) 0.069(2) -0.0123(14) 0.0162(15) 0.0008(13)
C51 0.0344(19) 0.0362(16) 0.0299(14) -0.0013(12) 0.0086(12) 0.0016(13)
C39 0.0342(19) 0.0387(17) 0.0366(15) 0.0003(13) 0.0117(13) 0.0048(13)
C21 0.030(2) 0.052(2) 0.0513(19) -0.0096(16) 0.0052(14) -0.0018(15)
N2 0.055(2) 0.059(2) 0.0589(19) -0.0320(16) 0.0192(16) -0.0064(16)
C1 0.031(2) 0.0424(18) 0.0519(19) -0.0086(15) 0.0109(14) -0.0006(14)
C45 0.0269(18) 0.0513(19) 0.0330(15) 0.0027(13) 0.0101(12) 0.0024(14)
C16 0.037(2) 0.0393(17) 0.0360(15) -0.0056(13) 0.0097(13) -0.0006(14)
C44 0.055(2) 0.0417(19) 0.0466(18) -0.0017(15) 0.0226(17) 0.0000(16)
C56 0.038(2) 0.0451(19) 0.0423(17) -0.0005(14) 0.0125(14) -0.0026(15)
C8 0.0350(19) 0.0485(19) 0.0332(15) -0.0051(13) 0.0134(13) -0.0032(14)
C4 0.0285(18) 0.052(2) 0.0392(17) -0.0147(14) 0.0105(13) -0.0011(14)
C9 0.054(2) 0.0439(19) 0.0370(16) -0.0027(14) 0.0170(15) -0.0072(16)
C52 0.041(2) 0.051(2) 0.0428(18) 0.0030(15) 0.0111(15) 0.0022(16)
C20 0.042(2) 0.0454(18) 0.0330(15) -0.0017(13) 0.0101(14) -0.0040(15)
C17 0.065(3) 0.0376(18) 0.0467(19) -0.0047(15) 0.0194(17) -0.0075(17)
C54 0.065(3) 0.057(2) 0.053(2) -0.0071(18) 0.024(2) -0.026(2)
C33 0.034(2) 0.077(3) 0.0430(19) 0.0048(17) 0.0085(15) 0.0080(18)
C27 0.033(2) 0.052(2) 0.066(2) -0.0130(17) 0.0198(17) 0.0012(16)
C5 0.046(2) 0.078(3) 0.0333(17) -0.0171(17) 0.0107(15) -0.0055(19)
C50 0.052(2) 0.055(2) 0.0394(18) -0.0032(15) 0.0117(16) 0.0032(17)
C10 0.054(3) 0.060(2) 0.053(2) -0.0002(18) 0.0180(18) -0.0074(19)
C26 0.046(3) 0.062(2) 0.075(3) -0.013(2) 0.024(2) -0.0131(19)
C40 0.082(3) 0.043(2) 0.051(2) 0.0004(16) 0.029(2) 0.0040(19)
C55 0.039(2) 0.063(2) 0.055(2) -0.0122(18) 0.0186(17) -0.0119(18)
C2 0.070(3) 0.037(2) 0.102(3) -0.004(2) 0.035(3) 0.0041(19)
C15 0.064(3) 0.057(2) 0.054(2) 0.0055(18) 0.0215(19) 0.007(2)
C22 0.042(3) 0.072(3) 0.075(3) -0.026(2) 0.011(2) -0.008(2)
C7 0.057(3) 0.061(2) 0.0360(17) 0.0026(16) 0.0113(16) -0.0070(19)
C46 0.056(3) 0.059(2) 0.0408(18) 0.0079(16) 0.0079(16) -0.0026(19)
C18 0.074(3) 0.0413(19) 0.0459(19) -0.0131(15) 0.0185(18) -0.0086(18)
C6 0.064(3) 0.080(3) 0.0316(17) -0.0041(17) 0.0133(17) -0.008(2)
C3 0.057(3) 0.052(2) 0.077(3) -0.035(2) 0.025(2) -0.0073(19)
C53 0.069(3) 0.046(2) 0.054(2) 0.0087(17) 0.018(2) -0.0092(19)
C19 0.063(3) 0.053(2) 0.0354(16) -0.0089(15) 0.0175(16) 0.0012(18)
C28 0.035(2) 0.087(3) 0.063(2) -0.030(2) 0.0147(18) -0.006(2)
C38 0.038(3) 0.105(4) 0.061(2) 0.022(2) 0.0097(19) 0.012(2)
C43 0.067(3) 0.062(2) 0.053(2) -0.0117(18) 0.032(2) 0.001(2)
C49 0.056(3) 0.072(3) 0.0384(18) -0.0126(17) 0.0118(17) -0.003(2)
C32 0.070(4) 0.054(3) 0.120(4) -0.007(3) 0.048(3) 0.005(2)
C48 0.053(3) 0.098(3) 0.0370(19) 0.001(2) 0.0126(17) 0.002(2)
C47 0.077(3) 0.083(3) 0.040(2) 0.014(2) 0.009(2) -0.002(2)
C11 0.077(4) 0.084(3) 0.072(3) 0.002(2) 0.036(3) -0.030(3)
C12 0.122(5) 0.062(3) 0.056(3) 0.012(2) 0.029(3) -0.020(3)
C41 0.107(4) 0.038(2) 0.078(3) -0.0031(19) 0.038(3) 0.011(2)
C14 0.110(5) 0.054(3) 0.060(3) 0.014(2) 0.030(3) 0.006(3)
C42 0.084(4) 0.050(2) 0.070(3) -0.016(2) 0.035(2) 0.011(2)
C36 0.059(4) 0.171(6) 0.055(3) 0.041(3) 0.010(2) 0.030(4)
C37 0.055(3) 0.171(6) 0.068(3) 0.052(3) 0.019(2) 0.021(3)
C23 0.056(3) 0.079(3) 0.114(4) -0.046(3) 0.009(3) -0.014(3)
C29 0.052(3) 0.137(5) 0.090(4) -0.056(4) 0.028(3) -0.010(3)
C31 0.089(5) 0.059(3) 0.191(7) -0.036(4) 0.059(5) 0.001(3)
C25 0.057(3) 0.081(3) 0.103(4) -0.008(3) 0.029(3) -0.020(3)
C30 0.067(4) 0.121(5) 0.152(6) -0.085(5) 0.040(4) -0.008(4)
C34 0.031(3) 0.192(6) 0.066(3) 0.047(3) 0.004(2) 0.004(3)
C24 0.049(3) 0.074(3) 0.130(5) -0.012(3) 0.011(3) -0.023(2)
C13 0.194(8) 0.106(5) 0.125(5) 0.052(4) 0.061(5) -0.036(5)
C35 0.045(3) 0.226(7) 0.071(3) 0.054(4) -0.003(2) 0.013(4)
Cl1 0.1375(19) 0.1027(13) 0.223(2) 0.0706(14) 0.0208(16) -0.0117(12)

loop_
_atom_type_symbol
_atom_type_description
_atom_type_scat_dispersion_real
_atom_type_scat_dispersion_imag
_atom_type_scat_source
C C 0.0033 0.0016 'International Tables Vol C Tables 4.2.6.8 and 6.1.1.4'
H H 0.0000 0.0000 'International Tables Vol C Tables 4.2.6.8 and 6.1.1.4'
Cl Cl 0.1484 0.1585 'International Tables Vol C Tables 4.2.6.8 and 6.1.1.4'
N N 0.0061 0.0033 'International Tables Vol C Tables 4.2.6.8 and 6.1.1.4'
P P 0.1023 0.0942 'International Tables Vol C Tables 4.2.6.8 and 6.1.1.4'
Ru Ru -1.2594 0.8363 'International Tables Vol C Tables 4.2.6.8 and 6.1.1.4'

loop_
_exptl_crystal_face_index_h
_exptl_crystal_face_index_k
_exptl_crystal_face_index_l
_exptl_crystal_face_perp_dist
-16 3 -3 0.0303
6 -2 -26 0.3728
17 -4 0 0.0489
4 -34 0 0.2229
-4 34 0 0.1269
-8 4 25 0.3584
4 9 -25 0.3464
-6 11 24 0.3378
0 -1 1 0.3801
0 1 0 0.1312
0 -1 -1 0.3296
0 -2 -1 0.2946
-5 2 26 0.3704

loop_
_geom_angle_atom_site_label_1
_geom_angle_atom_site_label_2
_geom_angle_atom_site_label_3
_geom_angle
_geom_angle_site_symmetry_1
_geom_angle_site_symmetry_3
_geom_angle_publ_flag
P2 Ru1 P1 169.79(3) . . ?
P2 Ru1 H 83.6(14) . . ?
P1 Ru1 H 86.2(14) . . ?
N6 Ru1 P2 90.68(8) . . ?
N6 Ru1 P1 90.01(8) . . ?
N6 Ru1 H 94.5(12) . . ?
N4 Ru1 P2 92.18(7) . . ?
N4 Ru1 P1 98.02(7) . . ?
N4 Ru1 N6 88.72(9) . . ?
N4 Ru1 H 174.7(14) . . ?
C1 Ru1 P2 90.51(10) . . ?
C1 Ru1 P1 90.96(10) . . ?
C1 Ru1 N6 167.82(12) . . ?
C1 Ru1 N4 79.13(12) . . ?
C1 Ru1 H 97.7(12) . . ?
C51 P2 Ru1 120.38(10) . . ?
C51 P2 C39 101.10(14) . . ?
C51 P2 C45 99.00(14) . . ?
C39 P2 Ru1 112.84(11) . . ?
C39 P2 C45 108.62(14) . . ?
C45 P2 Ru1 113.31(10) . . ?
C21 P1 Ru1 119.34(12) . . ?
C21 P1 C33 99.11(17) . . ?
C33 P1 Ru1 118.77(13) . . ?
C27 P1 Ru1 111.54(12) . . ?
C27 P1 C21 102.64(16) . . ?
C27 P1 C33 102.98(18) . . ?
C16 N6 Ru1 125.63(19) . . ?
C16 N6 C20 117.4(2) . . ?
C20 N6 Ru1 116.7(2) . . ?
C8 N4 Ru1 127.74(19) . . ?
C8 N4 C4 118.0(3) . . ?
C4 N4 Ru1 113.5(2) . . ?
N2 N3 C4 123.4(3) . . ?
C1 N3 N2 114.7(3) . . ?
C1 N3 C4 121.6(3) . . ?
C16 N5 C9 114.9(2) . . ?
C8 N5 C16 131.8(3) . . ?
C8 N5 C9 113.1(2) . . ?
C1 N1 C2 125.7(3) . . ?
C1 N1 C3 108.7(3) . . ?
C3 N1 C2 125.4(3) . . ?
C56 C51 P2 120.5(2) . . ?
C52 C51 P2 121.3(3) . . ?
C52 C51 C56 118.1(3) . . ?
C44 C39 P2 119.3(2) . . ?
C44 C39 C40 117.5(3) . . ?
C40 C39 P2 122.1(2) . . ?
C26 C21 P1 124.9(3) . . ?
C22 C21 P1 118.0(3) . . ?
C22 C21 C26 117.1(4) . . ?
C3 N2 N3 102.0(3) . . ?
N3 C1 Ru1 113.0(2) . . ?
N1 C1 Ru1 145.5(3) . . ?
N1 C1 N3 101.4(3) . . ?
C50 C45 P2 116.4(2) . . ?
C46 C45 P2 124.9(3) . . ?
C46 C45 C50 118.1(3) . . ?
N6 C16 N5 122.5(3) . . ?
N6 C16 C17 120.2(3) . . ?
C17 C16 N5 117.3(3) . . ?
C39 C44 H44 119.4 . . ?
C43 C44 C39 121.3(3) . . ?
C43 C44 H44 119.4 . . ?
C51 C56 H56 119.3 . . ?
C55 C56 C51 121.4(3) . . ?
C55 C56 H56 119.3 . . ?
N4 C8 N5 120.5(3) . . ?
N4 C8 C7 120.1(3) . . ?
C7 C8 N5 119.3(3) . . ?
N4 C4 N3 111.9(3) . . ?
N4 C4 C5 124.5(3) . . ?
C5 C4 N3 123.6(3) . . ?
C10 C9 N5 119.1(3) . . ?
C10 C9 C15 120.1(3) . . ?
C15 C9 N5 120.8(3) . . ?
C51 C52 H52 119.7 . . ?
C51 C52 C53 120.6(4) . . ?
C53 C52 H52 119.7 . . ?
N6 C20 H20 117.9 . . ?
N6 C20 C19 124.2(3) . . ?
C19 C20 H20 117.9 . . ?
C16 C17 H17 119.8 . . ?
C18 C17 C16 120.5(3) . . ?
C18 C17 H17 119.8 . . ?
C55 C54 H54 120.1 . . ?
C53 C54 H54 120.1 . . ?
C53 C54 C55 119.8(3) . . ?
C38 C33 P1 122.0(3) . . ?
C38 C33 C34 117.4(4) . . ?
C34 C33 P1 120.5(3) . . ?
C28 C27 P1 118.0(3) . . ?
C32 C27 P1 122.7(3) . . ?
C32 C27 C28 118.8(4) . . ?
C4 C5 H5 121.7 . . ?
C6 C5 C4 116.5(3) . . ?
C6 C5 H5 121.7 . . ?
C45 C50 H50 119.6 . . ?
C49 C50 C45 120.9(3) . . ?
C49 C50 H50 119.6 . . ?
C9 C10 H10 120.5 . . ?
C9 C10 C11 119.0(4) . . ?
C11 C10 H10 120.5 . . ?
C21 C26 H26 119.4 . . ?
C25 C26 C21 121.1(4) . . ?
C25 C26 H26 119.4 . . ?
C39 C40 H40 119.6 . . ?
C41 C40 C39 120.7(3) . . ?
C41 C40 H40 119.6 . . ?
C56 C55 C54 119.9(4) . . ?
C56 C55 H55 120.1 . . ?
C54 C55 H55 120.1 . . ?
N1 C2 H2A 109.5 . . ?
N1 C2 H2B 109.5 . . ?
N1 C2 H2C 109.5 . . ?
H2A C2 H2B 109.5 . . ?
H2A C2 H2C 109.5 . . ?
H2B C2 H2C 109.5 . . ?
C9 C15 H15 119.9 . . ?
C14 C15 C9 120.2(4) . . ?
C14 C15 H15 119.9 . . ?
C21 C22 H22 119.5 . . ?
C21 C22 C23 121.1(4) . . ?
C23 C22 H22 119.5 . . ?
C8 C7 H7 119.8 . . ?
C6 C7 C8 120.5(4) . . ?
C6 C7 H7 119.8 . . ?
C45 C46 H46 119.9 . . ?
C45 C46 C47 120.2(4) . . ?
C47 C46 H46 119.9 . . ?
C17 C18 H18 120.3 . . ?
C17 C18 C19 119.3(3) . . ?
C19 C18 H18 120.3 . . ?
C5 C6 C7 120.3(3) . . ?
C5 C6 H6 119.8 . . ?
C7 C6 H6 119.8 . . ?
N1 C3 H3 123.4 . . ?
N2 C3 N1 113.1(3) . . ?
N2 C3 H3 123.4 . . ?
C52 C53 H53 119.9 . . ?
C54 C53 C52 120.2(4) . . ?
C54 C53 H53 119.9 . . ?
C20 C19 C18 118.0(3) . . ?
C20 C19 H19 121.0 . . ?
C18 C19 H19 121.0 . . ?
C27 C28 H28 119.3 . . ?
C29 C28 C27 121.5(5) . . ?
C29 C28 H28 119.3 . . ?
C33 C38 H38 119.8 . . ?
C33 C38 C37 120.5(4) . . ?
C37 C38 H38 119.8 . . ?
C44 C43 H43 119.7 . . ?
C42 C43 C44 120.6(3) . . ?
C42 C43 H43 119.7 . . ?
C50 C49 H49 120.0 . . ?
C48 C49 C50 120.0(4) . . ?
C48 C49 H49 120.0 . . ?
C27 C32 H32 120.8 . . ?
C27 C32 C31 118.4(5) . . ?
C31 C32 H32 120.8 . . ?
C49 C48 H48 119.9 . . ?
C47 C48 C49 120.2(4) . . ?
C47 C48 H48 119.9 . . ?
C46 C47 H47 119.7 . . ?
C48 C47 C46 120.6(4) . . ?
C48 C47 H47 119.7 . . ?
C10 C11 H11 119.7 . . ?
C12 C11 C10 120.6(5) . . ?
C12 C11 H11 119.7 . . ?
C11 C12 C13 119.5(6) . . ?
C14 C12 C11 119.3(4) . . ?
C14 C12 C13 121.2(6) . . ?
C40 C41 H41 119.7 . . ?
C42 C41 C40 120.5(4) . . ?
C42 C41 H41 119.7 . . ?
C15 C14 H14 119.6 . . ?
C12 C14 C15 120.8(5) . . ?
C12 C14 H14 119.6 . . ?
C43 C42 C41 119.3(3) . . ?
C43 C42 H42 120.3 . . ?
C41 C42 H42 120.3 . . ?
C37 C36 H36 120.6 . . ?
C37 C36 C35 118.8(4) . . ?
C35 C36 H36 120.6 . . ?
C38 C37 H37 119.3 . . ?
C36 C37 C38 121.5(5) . . ?
C36 C37 H37 119.3 . . ?
C22 C23 H23 119.9 . . ?
C24 C23 C22 120.2(4) . . ?
C24 C23 H23 119.9 . . ?
C28 C29 H29 120.6 . . ?
C30 C29 C28 118.9(6) . . ?
C30 C29 H29 120.6 . . ?
C32 C31 H31 119.5 . . ?
C30 C31 C32 120.9(6) . . ?
C30 C31 H31 119.5 . . ?
C26 C25 H25 119.7 . . ?
C24 C25 C26 120.5(5) . . ?
C24 C25 H25 119.7 . . ?
C29 C30 H30 119.3 . . ?
C31 C30 C29 121.5(5) . . ?
C31 C30 H30 119.3 . . ?
C33 C34 H34 119.3 . . ?
C35 C34 C33 121.5(5) . . ?
C35 C34 H34 119.3 . . ?
C23 C24 H24 120.0 . . ?
C25 C24 C23 119.9(5) . . ?
C25 C24 H24 120.0 . . ?
C12 C13 H13A 109.5 . . ?
C12 C13 H13B 109.5 . . ?
C12 C13 H13C 109.5 . . ?
H13A C13 H13B 109.5 . . ?
H13A C13 H13C 109.5 . . ?
H13B C13 H13C 109.5 . . ?
C36 C35 C34 120.4(5) . . ?
C36 C35 H35 119.8 . . ?
C34 C35 H35 119.8 . . ?

loop_
_geom_bond_atom_site_label_1
_geom_bond_atom_site_label_2
_geom_bond_distance
_geom_bond_site_symmetry_2
_geom_bond_publ_flag
Ru1 P2 2.3354(9) . ?
Ru1 P1 2.3589(9) . ?
Ru1 N6 2.131(2) . ?
Ru1 N4 2.122(2) . ?
Ru1 C1 1.979(3) . ?
Ru1 H 1.60(3) . ?
P2 C51 1.832(3) . ?
P2 C39 1.836(3) . ?
P2 C45 1.844(3) . ?
P1 C21 1.843(4) . ?
P1 C33 1.847(4) . ?
P1 C27 1.837(3) . ?
N6 C16 1.343(4) . ?
N6 C20 1.362(4) . ?
N4 C8 1.331(4) . ?
N4 C4 1.361(4) . ?
N3 N2 1.381(4) . ?
N3 C1 1.372(4) . ?
N3 C4 1.386(4) . ?
N5 C16 1.416(4) . ?
N5 C8 1.413(4) . ?
N5 C9 1.447(4) . ?
N1 C1 1.358(4) . ?
N1 C2 1.448(5) . ?
N1 C3 1.378(5) . ?
C51 C56 1.385(5) . ?
C51 C52 1.382(4) . ?
C39 C44 1.382(4) . ?
C39 C40 1.386(5) . ?
C21 C26 1.389(5) . ?
C21 C22 1.382(5) . ?
N2 C3 1.282(5) . ?
C45 C50 1.396(5) . ?
C45 C46 1.385(5) . ?
C16 C17 1.410(4) . ?
C44 H44 0.9300 . ?
C44 C43 1.379(5) . ?
C56 H56 0.9300 . ?
C56 C55 1.373(5) . ?
C8 C7 1.393(4) . ?
C4 C5 1.374(5) . ?
C9 C10 1.369(5) . ?
C9 C15 1.379(5) . ?
C52 H52 0.9300 . ?
C52 C53 1.390(5) . ?
C20 H20 0.9300 . ?
C20 C19 1.368(4) . ?
C17 H17 0.9300 . ?
C17 C18 1.365(4) . ?
C54 H54 0.9300 . ?
C54 C55 1.377(5) . ?
C54 C53 1.368(6) . ?
C33 C38 1.366(5) . ?
C33 C34 1.374(6) . ?
C27 C28 1.389(5) . ?
C27 C32 1.379(6) . ?
C5 H5 0.9300 . ?
C5 C6 1.363(5) . ?
C50 H50 0.9300 . ?
C50 C49 1.386(5) . ?
C10 H10 0.9300 . ?
C10 C11 1.400(5) . ?
C26 H26 0.9300 . ?
C26 C25 1.374(6) . ?
C40 H40 0.9300 . ?
C40 C41 1.385(5) . ?
C55 H55 0.9300 . ?
C2 H2A 0.9600 . ?
C2 H2B 0.9600 . ?
C2 H2C 0.9600 . ?
C15 H15 0.9300 . ?
C15 C14 1.377(6) . ?
C22 H22 0.9300 . ?
C22 C23 1.383(6) . ?
C7 H7 0.9300 . ?
C7 C6 1.369(5) . ?
C46 H46 0.9300 . ?
C46 C47 1.398(5) . ?
C18 H18 0.9300 . ?
C18 C19 1.369(5) . ?
C6 H6 0.9300 . ?
C3 H3 0.9300 . ?
C53 H53 0.9300 . ?
C19 H19 0.9300 . ?
C28 H28 0.9300 . ?
C28 C29 1.377(6) . ?
C38 H38 0.9300 . ?
C38 C37 1.384(6) . ?
C43 H43 0.9300 . ?
C43 C42 1.361(5) . ?
C49 H49 0.9300 . ?
C49 C48 1.370(6) . ?
C32 H32 0.9300 . ?
C32 C31 1.404(7) . ?
C48 H48 0.9300 . ?
C48 C47 1.360(6) . ?
C47 H47 0.9300 . ?
C11 H11 0.9300 . ?
C11 C12 1.379(7) . ?
C12 C14 1.360(7) . ?
C12 C13 1.529(6) . ?
C41 H41 0.9300 . ?
C41 C42 1.368(5) . ?
C14 H14 0.9300 . ?
C42 H42 0.9300 . ?
C36 H36 0.9300 . ?
C36 C37 1.339(7) . ?
C36 C35 1.361(7) . ?
C37 H37 0.9300 . ?
C23 H23 0.9300 . ?
C23 C24 1.357(7) . ?
C29 H29 0.9300 . ?
C29 C30 1.347(9) . ?
C31 H31 0.9300 . ?
C31 C30 1.346(9) . ?
C25 H25 0.9300 . ?
C25 C24 1.354(7) . ?
C30 H30 0.9300 . ?
C34 H34 0.9300 . ?
C34 C35 1.371(6) . ?
C24 H24 0.9300 . ?
C13 H13A 0.9600 . ?
C13 H13B 0.9600 . ?
C13 H13C 0.9600 . ?
C35 H35 0.9300 . ?

loop_
_geom_torsion_atom_site_label_1
_geom_torsion_atom_site_label_2
_geom_torsion_atom_site_label_3
_geom_torsion_atom_site_label_4
_geom_torsion
_geom_torsion_site_symmetry_1
_geom_torsion_site_symmetry_2
_geom_torsion_site_symmetry_3
_geom_torsion_site_symmetry_4
_geom_torsion_publ_flag
Ru1 P2 C51 C56 -174.2(2) . . . . ?
Ru1 P2 C51 C52 2.9(3) . . . . ?
Ru1 P2 C39 C44 -95.2(3) . . . . ?
Ru1 P2 C39 C40 72.7(3) . . . . ?
Ru1 P2 C45 C50 85.3(3) . . . . ?
Ru1 P2 C45 C46 -85.8(3) . . . . ?
Ru1 P1 C21 C26 -116.0(3) . . . . ?
Ru1 P1 C21 C22 64.8(3) . . . . ?
Ru1 P1 C33 C38 17.0(4) . . . . ?
Ru1 P1 C33 C34 -164.8(4) . . . . ?
Ru1 P1 C27 C28 61.2(3) . . . . ?
Ru1 P1 C27 C32 -111.2(4) . . . . ?
Ru1 N6 C16 N5 10.5(5) . . . . ?
Ru1 N6 C16 C17 -169.2(3) . . . . ?
Ru1 N6 C20 C19 172.3(3) . . . . ?
Ru1 N4 C8 N5 15.3(4) . . . . ?
Ru1 N4 C8 C7 -168.0(3) . . . . ?
Ru1 N4 C4 N3 -9.0(3) . . . . ?
Ru1 N4 C4 C5 171.2(3) . . . . ?
P2 C51 C56 C55 176.8(2) . . . . ?
P2 C51 C52 C53 -176.6(3) . . . . ?
P2 C39 C44 C43 169.8(3) . . . . ?
P2 C39 C40 C41 -170.6(4) . . . . ?
P2 C45 C50 C49 -173.2(3) . . . . ?
P2 C45 C46 C47 171.9(3) . . . . ?
P1 C21 C26 C25 -178.9(4) . . . . ?
P1 C21 C22 C23 179.6(4) . . . . ?
P1 C33 C38 C37 177.3(4) . . . . ?
P1 C33 C34 C35 -177.8(5) . . . . ?
P1 C27 C28 C29 -172.8(3) . . . . ?
P1 C27 C32 C31 172.5(4) . . . . ?
N6 C16 C17 C18 -4.1(6) . . . . ?
N6 C20 C19 C18 -1.4(6) . . . . ?
N4 C8 C7 C6 -1.4(6) . . . . ?
N4 C4 C5 C6 -2.0(6) . . . . ?
N3 N2 C3 N1 -0.1(4) . . . . ?
N3 C4 C5 C6 178.3(3) . . . . ?
N5 C16 C17 C18 176.2(3) . . . . ?
N5 C8 C7 C6 175.4(3) . . . . ?
N5 C9 C10 C11 177.5(3) . . . . ?
N5 C9 C15 C14 -177.6(3) . . . . ?
C51 P2 C39 C44 34.7(3) . . . . ?
C51 P2 C39 C40 -157.4(3) . . . . ?
C51 P2 C45 C50 -43.5(3) . . . . ?
C51 P2 C45 C46 145.4(3) . . . . ?
C51 C56 C55 C54 -0.2(5) . . . . ?
C51 C52 C53 C54 -0.2(5) . . . . ?
C39 P2 C51 C56 60.8(3) . . . . ?
C39 P2 C51 C52 -122.1(3) . . . . ?
C39 P2 C45 C50 -148.5(3) . . . . ?
C39 P2 C45 C46 40.4(3) . . . . ?
C39 C44 C43 C42 1.0(6) . . . . ?
C39 C40 C41 C42 1.5(7) . . . . ?
C21 P1 C33 C38 147.9(4) . . . . ?
C21 P1 C33 C34 -33.9(4) . . . . ?
C21 P1 C27 C28 -67.8(3) . . . . ?
C21 P1 C27 C32 119.8(4) . . . . ?
C21 C26 C25 C24 -1.0(8) . . . . ?
C21 C22 C23 C24 -0.4(8) . . . . ?
N2 N3 C1 Ru1 177.5(2) . . . . ?
N2 N3 C1 N1 -0.4(4) . . . . ?
N2 N3 C4 N4 -169.5(3) . . . . ?
N2 N3 C4 C5 10.3(5) . . . . ?
C1 N3 N2 C3 0.3(4) . . . . ?
C1 N3 C4 N4 3.9(4) . . . . ?
C1 N3 C4 C5 -176.3(3) . . . . ?
C1 N1 C3 N2 -0.2(5) . . . . ?
C45 P2 C51 C56 -50.3(3) . . . . ?
C45 P2 C51 C52 126.8(3) . . . . ?
C45 P2 C39 C44 138.3(3) . . . . ?
C45 P2 C39 C40 -53.8(3) . . . . ?
C45 C50 C49 C48 0.9(6) . . . . ?
C45 C46 C47 C48 0.1(7) . . . . ?
C16 N6 C20 C19 -2.7(5) . . . . ?
C16 N5 C8 N4 -20.3(5) . . . . ?
C16 N5 C8 C7 163.0(3) . . . . ?
C16 N5 C9 C10 98.0(4) . . . . ?
C16 N5 C9 C15 -84.6(4) . . . . ?
C16 C17 C18 C19 -0.2(6) . . . . ?
C44 C39 C40 C41 -2.6(6) . . . . ?
C44 C43 C42 C41 -2.1(7) . . . . ?
C56 C51 C52 C53 0.5(5) . . . . ?
C8 N4 C4 N3 -179.9(3) . . . . ?
C8 N4 C4 C5 0.3(5) . . . . ?
C8 N5 C16 N6 6.4(6) . . . . ?
C8 N5 C16 C17 -173.9(3) . . . . ?
C8 N5 C9 C10 -85.7(4) . . . . ?
C8 N5 C9 C15 91.7(4) . . . . ?
C8 C7 C6 C5 -0.3(6) . . . . ?
C4 N4 C8 N5 -175.3(3) . . . . ?
C4 N4 C8 C7 1.3(5) . . . . ?
C4 N3 N2 C3 174.1(3) . . . . ?
C4 N3 C1 Ru1 3.6(4) . . . . ?
C4 N3 C1 N1 -174.3(3) . . . . ?
C4 C5 C6 C7 1.9(6) . . . . ?
C9 N5 C16 N6 -178.2(3) . . . . ?
C9 N5 C16 C17 1.5(5) . . . . ?
C9 N5 C8 N4 164.2(3) . . . . ?
C9 N5 C8 C7 -12.5(5) . . . . ?
C9 C10 C11 C12 0.0(6) . . . . ?
C9 C15 C14 C12 0.5(6) . . . . ?
C52 C51 C56 C55 -0.3(5) . . . . ?
C20 N6 C16 N5 -174.9(3) . . . . ?
C20 N6 C16 C17 5.4(5) . . . . ?
C17 C18 C19 C20 2.8(6) . . . . ?
C33 P1 C21 C26 113.5(4) . . . . ?
C33 P1 C21 C22 -65.7(3) . . . . ?
C33 P1 C27 C28 -170.4(3) . . . . ?
C33 P1 C27 C32 17.2(4) . . . . ?
C33 C38 C37 C36 1.0(9) . . . . ?
C33 C34 C35 C36 0.1(11) . . . . ?
C27 P1 C21 C26 7.9(4) . . . . ?
C27 P1 C21 C22 -171.4(3) . . . . ?
C27 P1 C33 C38 -106.8(4) . . . . ?
C27 P1 C33 C34 71.4(4) . . . . ?
C27 C28 C29 C30 1.1(7) . . . . ?
C27 C32 C31 C30 -1.3(8) . . . . ?
C50 C45 C46 C47 1.0(6) . . . . ?
C50 C49 C48 C47 0.2(7) . . . . ?
C10 C9 C15 C14 -0.2(5) . . . . ?
C10 C11 C12 C14 0.2(7) . . . . ?
C10 C11 C12 C13 -179.8(4) . . . . ?
C26 C21 C22 C23 0.3(6) . . . . ?
C26 C25 C24 C23 0.8(9) . . . . ?
C40 C39 C44 C43 1.3(6) . . . . ?
C40 C41 C42 C43 0.9(8) . . . . ?
C55 C54 C53 C52 -0.3(5) . . . . ?
C2 N1 C1 Ru1 -1.3(7) . . . . ?
C2 N1 C1 N3 175.3(3) . . . . ?
C2 N1 C3 N2 -175.2(4) . . . . ?
C15 C9 C10 C11 0.0(5) . . . . ?
C22 C21 C26 C25 0.4(6) . . . . ?
C22 C23 C24 C25 -0.2(9) . . . . ?
C46 C45 C50 C49 -1.5(6) . . . . ?
C3 N1 C1 Ru1 -176.3(4) . . . . ?
C3 N1 C1 N3 0.3(4) . . . . ?
C53 C54 C55 C56 0.5(5) . . . . ?
C28 C27 C32 C31 0.2(7) . . . . ?
C28 C29 C30 C31 -2.2(9) . . . . ?
C38 C33 C34 C35 0.5(9) . . . . ?
C49 C48 C47 C46 -0.7(7) . . . . ?
C32 C27 C28 C29 -0.1(6) . . . . ?
C32 C31 C30 C29 2.4(10) . . . . ?
C11 C12 C14 C15 -0.5(7) . . . . ?
C37 C36 C35 C34 -0.1(11) . . . . ?
C34 C33 C38 C37 -1.0(8) . . . . ?
C13 C12 C14 C15 179.6(5) . . . . ?
C35 C36 C37 C38 -0.4(10) . . . . ?

loop_
_smtbx_masks_void_nr
_smtbx_masks_void_average_x
_smtbx_masks_void_average_y
_smtbx_masks_void_average_z
_smtbx_masks_void_volume
_smtbx_masks_void_count_electrons
_smtbx_masks_void_content
1 -0.875 0.000 0.500 487.5 109.6 '2.5 CH3CH2OCH2CH3'
2 -0.820 0.500 0.000 487.5 109.6 '2.5 CH3CH2OCH2CH3'
